data_7208663
loop_
_publ_author_name
'Podsiad\/lo, Marcin'
'Patyk, Ewa'
'Katrusiak, Andrzej'

_publ_section_title
;
 Chiral aggregation hierarchy in high-pressure resolved 2-butanol and
 2,3-butanediol
;
_journal_issue 20
_journal_name_full CrystEngComm
_journal_page_first 6419
_journal_paper_doi 10.1039/c2ce25372k
_journal_volume 14
_journal_year 2012
_chemical_formula_moiety 'C4 H10 O'
_chemical_formula_sum 'C4 H10 O'
_chemical_formula_weight 74.12
_chemical_melting_point 158
_chemical_name_common 2-butanol
_chemical_name_systematic
;
2-butanol
;
_space_group_IT_number 19
_symmetry_cell_setting orthorhombic
_symmetry_space_group_name_Hall 'P 2ac 2ab'
_symmetry_space_group_name_H-M 'P 21 21 21'
_atom_sites_solution_hydrogens geom
_atom_sites_solution_primary direct
_atom_sites_solution_secondary difmap
_audit_creation_method SHELXL-97
_cell_angle_alpha 90.00
_cell_angle_beta 90.00
_cell_angle_gamma 90.00
_cell_formula_units_Z 4
_cell_length_a 5.0122(10)
_cell_length_b 5.0885(10)
_cell_length_c 16.044(3)
_cell_measurement_reflns_used 2975
_cell_measurement_temperature 295(2)
_cell_measurement_theta_max 24.92
_cell_measurement_theta_min 4.20
_cell_volume 409.20(14)
_computing_cell_refinement 'CrysAlisRED (Oxford Diffraction, 2004)'
_computing_data_collection 'CrysAlisCCD (Oxford Diffraction, 2004)'
_computing_data_reduction 'CrysAlisRED (Oxford Diffraction, 2004); REDSHABS (Katrusiak, A. 2003)'
_computing_molecular_graphics 'SHELXTL (Sheldrick, 1990)'
_computing_publication_material 'SHELXL--97 (Sheldrick, 1997)'
_computing_structure_refinement 'SHELXL--97 (Sheldrick, 1997)'
_computing_structure_solution 'SHELXS--97 (Sheldrick, 1997)'
_diffrn_ambient_environment 'diamond-anvil cell'
_diffrn_ambient_pressure 2330000
_diffrn_ambient_temperature 295(2)
_diffrn_measured_fraction_theta_full 0.551
_diffrn_measured_fraction_theta_max 0.551
_diffrn_measurement_device_type 'KM-4 CCD'
_diffrn_measurement_method '\f- and \w-scans'
_diffrn_radiation_monochromator graphite
_diffrn_radiation_source 'fine-focus sealed tube'
_diffrn_radiation_type MoK\a
_diffrn_radiation_wavelength 0.71073
_diffrn_reflns_av_R_equivalents 0.1644
_diffrn_reflns_av_sigmaI/netI 0.0779
_diffrn_reflns_limit_h_max 4
_diffrn_reflns_limit_h_min -4
_diffrn_reflns_limit_k_max 6
_diffrn_reflns_limit_k_min -6
_diffrn_reflns_limit_l_max 15
_diffrn_reflns_limit_l_min -15
_diffrn_reflns_number 2975
_diffrn_reflns_theta_full 24.92
_diffrn_reflns_theta_max 24.92
_diffrn_reflns_theta_min 4.20
_diffrn_standards_decay_% 0
_diffrn_standards_interval_count 0
_diffrn_standards_number 0
_exptl_absorpt_coefficient_mu 0.083
_exptl_absorpt_correction_T_max 0.88
_exptl_absorpt_correction_T_min 0.41
_exptl_absorpt_correction_type numerical
_exptl_absorpt_process_details
;
Correction for absorption of the diamond-anvil cell and the sample
were made using program REDSHABS (Katrusiak, A. (2003) REDSHABS. Adam
Mickiewicz University Pozna\'n; Katrusiak, A. (2004) Z. Kristallogr.
219, 461-467).
;
_exptl_crystal_colour colourless
_exptl_crystal_density_diffrn 1.203
_exptl_crystal_density_method 'not measured'
_exptl_crystal_description cylinder
_exptl_crystal_F_000 168
_exptl_crystal_size_max 0.46
_exptl_crystal_size_mid 0.46
_exptl_crystal_size_min 0.21
_refine_diff_density_max 0.325
_refine_diff_density_min -0.385
_refine_diff_density_rms 0.087
_refine_ls_abs_structure_details 'Flack H D (1983), Acta Cryst. A39, 876-881'
_refine_ls_abs_structure_Flack -5(9)
_refine_ls_extinction_method none
_refine_ls_goodness_of_fit_ref 1.101
_refine_ls_hydrogen_treatment constr
_refine_ls_matrix_type full
_refine_ls_number_parameters 46
_refine_ls_number_reflns 408
_refine_ls_number_restraints 30
_refine_ls_restrained_S_all 1.146
_refine_ls_R_factor_all 0.1301
_refine_ls_R_factor_gt 0.1118
_refine_ls_shift/su_max 0.000
_refine_ls_shift/su_mean 0.000
_refine_ls_structure_factor_coef Fsqd
_refine_ls_weighting_details 'calc w=1/[\s^2^(Fo^2^)+(0.1937P)^2^+0.1060P] where P=(Fo^2^+2Fc^2^)/3'
_refine_ls_weighting_scheme calc
_refine_ls_wR_factor_gt 0.2797
_refine_ls_wR_factor_ref 0.3005
_reflns_number_gt 304
_reflns_number_total 408
_reflns_threshold_expression >2sigma(I)
_cod_data_source_file c2ce25372k.txt
_cod_data_source_block 2but_2.33GPa
_cod_database_code 7208663

loop_
_symmetry_equiv_pos_as_xyz
'x, y, z'
'-x+1/2, -y, z+1/2'
'-x, y+1/2, -z+1/2'
'x+1/2, -y+1/2, -z'

loop_
_atom_site_label
_atom_site_type_symbol
_atom_site_fract_x
_atom_site_fract_y
_atom_site_fract_z
_atom_site_U_iso_or_equiv
_atom_site_adp_type
_atom_site_occupancy
_atom_site_symmetry_multiplicity
_atom_site_calc_flag
_atom_site_refinement_flags
O1 O 0.0644(16) 0.3214(10) 0.7751(4) 0.068(2) Uani 1 1 d U
H1 H 0.0102 0.4629 0.7574 0.102 Uiso 1 1 calc R
C1 C -0.112(2) 0.6155(12) 0.9256(6) 0.060(3) Uani 1 1 d U
H11 H -0.2020 0.6166 0.9784 0.089 Uiso 1 1 calc R
H12 H -0.2400 0.5941 0.8816 0.089 Uiso 1 1 calc R
H13 H -0.0186 0.7786 0.9182 0.089 Uiso 1 1 calc R
C2 C 0.088(2) 0.3870(12) 0.9233(6) 0.057(3) Uani 1 1 d U
H21 H 0.2155 0.4093 0.9683 0.068 Uiso 1 1 calc R
H22 H -0.0068 0.2239 0.9330 0.068 Uiso 1 1 calc R
C3 C 0.2394(19) 0.3651(12) 0.8422(5) 0.046(2) Uani 1 1 d U
H31 H 0.3432 0.5254 0.8325 0.055 Uiso 1 1 calc R
C4 C 0.4241(17) 0.1284(12) 0.8453(5) 0.046(2) Uani 1 1 d U
H41 H 0.5216 0.1161 0.7940 0.069 Uiso 1 1 calc R
H42 H 0.3205 -0.0284 0.8532 0.069 Uiso 1 1 calc R
H43 H 0.5468 0.1480 0.8909 0.069 Uiso 1 1 calc R

loop_
_atom_site_aniso_label
_atom_site_aniso_U_11
_atom_site_aniso_U_22
_atom_site_aniso_U_33
_atom_site_aniso_U_23
_atom_site_aniso_U_13
_atom_site_aniso_U_12
O1 0.079(6) 0.036(3) 0.090(7) 0.007(3) -0.025(3) -0.004(3)
C1 0.073(6) 0.029(3) 0.077(5) 0.003(3) 0.001(3) 0.011(3)
C2 0.090(8) 0.025(3) 0.055(8) -0.003(4) -0.005(4) 0.007(4)
C3 0.054(7) 0.025(3) 0.060(7) -0.003(3) -0.016(4) 0.007(4)
C4 0.045(7) 0.032(3) 0.062(6) 0.004(3) 0.012(3) 0.003(4)

loop_
_atom_type_symbol
_atom_type_description
_atom_type_scat_dispersion_real
_atom_type_scat_dispersion_imag
_atom_type_scat_source
C C 0.0033 0.0016 'International Tables Vol C Tables 4.2.6.8 and 6.1.1.4'
H H 0.0000 0.0000 'International Tables Vol C Tables 4.2.6.8 and 6.1.1.4'
O O 0.0106 0.0060 'International Tables Vol C Tables 4.2.6.8 and 6.1.1.4'

loop_
_geom_angle_atom_site_label_1
_geom_angle_atom_site_label_2
_geom_angle_atom_site_label_3
_geom_angle
C3 O1 H1 109.5
C2 C1 H11 109.5
C2 C1 H12 109.5
H11 C1 H12 109.5
C2 C1 H13 109.5
H11 C1 H13 109.5
H12 C1 H13 109.5
C3 C2 C1 113.8(7)
C3 C2 H21 108.8
C1 C2 H21 108.8
C3 C2 H22 108.8
C1 C2 H22 108.8
H21 C2 H22 107.7
O1 C3 C2 111.0(10)
O1 C3 C4 106.3(6)
C2 C3 C4 109.6(6)
O1 C3 H31 110.0
C2 C3 H31 110.0
C4 C3 H31 110.0
C3 C4 H41 109.5
C3 C4 H42 109.5
H41 C4 H42 109.5
C3 C4 H43 109.5
H41 C4 H43 109.5
H42 C4 H43 109.5

loop_
_geom_bond_atom_site_label_1
_geom_bond_atom_site_label_2
_geom_bond_distance
O1 C3 1.406(10)
O1 H1 0.8200
C1 C2 1.537(11)
C1 H11 0.9600
C1 H12 0.9600
C1 H13 0.9600
C2 C3 1.509(14)
C2 H21 0.9700
C2 H22 0.9700
C3 C4 1.520(9)
C3 H31 0.9800
C4 H41 0.9600
C4 H42 0.9600
C4 H43 0.9600

loop_
_geom_torsion_atom_site_label_1
_geom_torsion_atom_site_label_2
_geom_torsion_atom_site_label_3
_geom_torsion_atom_site_label_4
_geom_torsion
C1 C2 C3 O1 -61.0(9)
C1 C2 C3 C4 -178.1(7)
